data_7039487
loop_
_publ_author_name
'Lv, Zhanao'
'Zheng, Wenrui'
'Chen, Zhuqi'
'Tang, Zhiming'
'Mo, Wanling'
'Yin, Guochuan'

_publ_section_title
;
 Synergistic oxygen atom transfer by ruthenium complexes with non-redox
 metal ions.
;
_journal_issue 28
_journal_name_full 'Dalton transactions (Cambridge, England : 2003)'
_journal_page_first 11369
_journal_page_last 11383
_journal_paper_doi 10.1039/c6dt01077f
_journal_volume 45
_journal_year 2016
_chemical_formula_moiety 'C20 H16 N4 Cl2 Ru, C F3 O3 S, C2 H3 N'
_chemical_formula_sum 'C23 H19 Cl2 F3 N5 O3 Ru S'
_chemical_formula_weight 674.46
_chemical_name_common czq2
_chemical_name_systematic Ru(C10H8N2)2Cl2(CF3SO3)
_space_group_IT_number 9
_symmetry_cell_setting monoclinic
_symmetry_space_group_name_Hall 'C -2yc'
_symmetry_space_group_name_H-M 'C 1 c 1'
_atom_sites_solution_hydrogens geom
_atom_sites_solution_primary direct
_atom_sites_solution_secondary difmap
_audit_block_doi 10.5517/cc1jcjgw
_audit_creation_method SHELXL-97
_audit_update_record
;
2015-07-07 deposited with the CCDC.
2016-06-07 downloaded from the CCDC.
;
_cell_angle_alpha 90.00
_cell_angle_beta 108.6890(10)
_cell_angle_gamma 90.00
_cell_formula_units_Z 4
_cell_length_a 15.0950(6)
_cell_length_b 14.0023(6)
_cell_length_c 12.3350(5)
_cell_measurement_temperature 173(2)
_cell_volume 2469.71(18)
_computing_cell_refinement SAINT(Bruker,2013)
_computing_data_collection APEX2(Bruker,2013)
_computing_data_reduction APEX2(Bruker,2013)
_computing_molecular_graphics 'SHELXL-97 (Sheldrick, 1997)'
_computing_publication_material 'SHELXL-97 (Sheldrick, 1997)'
_computing_structure_refinement 'SHELXL-97 (Sheldrick, 1997)'
_computing_structure_solution 'SHELXS-97 (Sheldrick, 1990)'
_diffrn_ambient_temperature 173(2)
_diffrn_measured_fraction_theta_full 0.994
_diffrn_measured_fraction_theta_max 0.994
_diffrn_radiation_monochromator graphite
_diffrn_radiation_source 'fine-focus sealed tube'
_diffrn_radiation_type MoK\a
_diffrn_radiation_wavelength 0.71073
_diffrn_reflns_av_R_equivalents 0.0194
_diffrn_reflns_av_sigmaI/netI 0.0254
_diffrn_reflns_limit_h_max 12
_diffrn_reflns_limit_h_min -21
_diffrn_reflns_limit_k_max 20
_diffrn_reflns_limit_k_min -19
_diffrn_reflns_limit_l_max 17
_diffrn_reflns_limit_l_min -17
_diffrn_reflns_number 13139
_diffrn_reflns_theta_full 30.56
_diffrn_reflns_theta_max 30.56
_diffrn_reflns_theta_min 3.39
_exptl_absorpt_coefficient_mu 0.999
_exptl_absorpt_correction_T_max 0.871
_exptl_absorpt_correction_T_min 0.813
_exptl_absorpt_correction_type multi-scan
_exptl_absorpt_process_details SADABS
_exptl_crystal_colour orange
_exptl_crystal_density_diffrn 1.811
_exptl_crystal_density_method 'not measured'
_exptl_crystal_description block
_exptl_crystal_F_000 1336
_exptl_crystal_recrystallization_method 'Vapour Deposition'
_exptl_crystal_size_max 0.25
_exptl_crystal_size_mid 0.17
_exptl_crystal_size_min 0.14
_refine_diff_density_max 0.391
_refine_diff_density_min -0.374
_refine_diff_density_rms 0.059
_refine_ls_abs_structure_details 'Flack H D (1983), Acta Cryst. A39, 876-881'
_refine_ls_abs_structure_Flack 0.57(2)
_refine_ls_extinction_coef 0.0028(3)
_refine_ls_extinction_expression Fc^*^=kFc[1+0.001xFc^2^\l^3^/sin(2\q)]^-1/4^
_refine_ls_extinction_method SHELXL
_refine_ls_goodness_of_fit_ref 1.031
_refine_ls_hydrogen_treatment mixed
_refine_ls_matrix_type full
_refine_ls_number_parameters 345
_refine_ls_number_reflns 5534
_refine_ls_number_restraints 2
_refine_ls_restrained_S_all 1.031
_refine_ls_R_factor_all 0.0231
_refine_ls_R_factor_gt 0.0217
_refine_ls_shift/su_max 0.001
_refine_ls_shift/su_mean 0.000
_refine_ls_structure_factor_coef Fsqd
_refine_ls_weighting_details 'calc w=1/[\s^2^(Fo^2^)+(0.0220P)^2^+3.2744P] where P=(Fo^2^+2Fc^2^)/3'
_refine_ls_weighting_scheme calc
_refine_ls_wR_factor_gt 0.0539
_refine_ls_wR_factor_ref 0.0548
_reflns_number_gt 5333
_reflns_number_total 5534
_reflns_threshold_expression >2sigma(I)
_cod_data_source_file c6dt01077f2.cif
_cod_data_source_block a
_cod_depositor_comments 'Adding full bibliography for 7039487.cif.'
_cod_original_sg_symbol_H-M 'C c'
_cod_database_code 7039487

loop_
_symmetry_equiv_pos_as_xyz
'x, y, z'
'x, -y, z+1/2'
'x+1/2, y+1/2, z'
'x+1/2, -y+1/2, z+1/2'

loop_
_atom_site_label
_atom_site_type_symbol
_atom_site_fract_x
_atom_site_fract_y
_atom_site_fract_z
_atom_site_U_iso_or_equiv
_atom_site_adp_type
_atom_site_occupancy
_atom_site_symmetry_multiplicity
_atom_site_calc_flag
_atom_site_refinement_flags
Ru1 Ru 0.44563(3) 0.185222(9) 0.91861(3) 0.01463(5) Uani 1 1 d .
Cl2 Cl 0.56348(6) 0.07042(7) 0.95532(7) 0.0260(2) Uani 1 1 d .
Cl3 Cl 0.32421(6) 0.07228(7) 0.88129(6) 0.0240(2) Uani 1 1 d .
S4 S 0.21607(9) 0.30275(8) 1.19675(10) 0.0302(3) Uani 1 1 d .
N5 N 0.5452(2) 0.2896(2) 0.9680(2) 0.0165(6) Uani 1 1 d .
C1 C 0.1722(3) 0.18836(17) 1.1376(3) 0.0125(7) Uani 1 1 d .
N3 N 0.4192(3) 0.19262(19) 0.7429(3) 0.0211(7) Uani 1 1 d .
N4 N 0.4710(3) 0.18688(16) 1.0930(3) 0.0162(7) Uani 1 1 d .
C7 C 0.3177(3) 0.3166(2) 0.7589(4) 0.0208(8) Uani 1 1 d .
C8 C 0.5794(3) 0.3083(2) 1.0805(4) 0.0203(8) Uani 1 1 d .
F9 F 0.1872(3) 0.17233(17) 1.0364(3) 0.0450(7) Uani 1 1 d .
O10 O 0.1955(3) 0.30640(19) 1.3014(3) 0.0384(7) Uani 1 1 d .
C11 C 0.3171(3) 0.3429(3) 0.9463(3) 0.0235(7) Uani 1 1 d .
H11 H 0.3391 0.3265 1.0252 0.028 Uiso 1 1 calc R
C12 C 0.3565(3) 0.2576(2) 0.6871(3) 0.0217(7) Uani 1 1 d .
C13 C 0.5395(3) 0.2488(2) 1.1526(3) 0.0196(6) Uani 1 1 d .
N14 N 0.3492(2) 0.2949(2) 0.8752(3) 0.0214(7) Uani 1 1 d .
F15 F 0.0838(2) 0.17605(19) 1.1230(3) 0.0534(8) Uani 1 1 d .
C16 C 0.4332(3) 0.1276(2) 1.1522(3) 0.0233(8) Uani 1 1 d .
H16 H 0.3844 0.0857 1.1113 0.028 Uiso 1 1 calc R
O17 O 0.3142(2) 0.2997(2) 1.2081(3) 0.0426(7) Uani 1 1 d .
C18 C 0.4573(3) 0.1342(3) 0.6853(3) 0.0256(8) Uani 1 1 d .
H18 H 0.5022 0.0886 0.7263 0.031 Uiso 1 1 calc R
F19 F 0.2195(3) 0.11700(16) 1.2095(2) 0.0498(8) Uani 1 1 d .
C20 C 0.3302(3) 0.2651(3) 0.5672(3) 0.0289(8) Uani 1 1 d .
H20 H 0.2863 0.3121 0.5278 0.035 Uiso 1 1 calc R
O21 O 0.1620(2) 0.36814(18) 1.1109(2) 0.0378(7) Uani 1 1 d .
C22 C 0.6462(3) 0.3770(3) 1.1235(3) 0.0296(8) Uani 1 1 d .
H22 H 0.6679 0.3906 1.2032 0.035 Uiso 1 1 calc R
C23 C 0.2530(3) 0.3902(3) 0.7201(4) 0.0302(8) Uani 1 1 d .
H23 H 0.2311 0.4058 0.6410 0.036 Uiso 1 1 calc R
C24 C 0.5710(3) 0.2505(3) 1.2705(3) 0.0295(8) Uani 1 1 d .
H24 H 0.6186 0.2939 1.3105 0.035 Uiso 1 1 calc R
C25 C 0.2529(3) 0.4160(3) 0.9114(4) 0.0318(8) Uani 1 1 d .
H25 H 0.2310 0.4490 0.9652 0.038 Uiso 1 1 calc R
C27 C 0.3685(3) 0.2039(3) 0.5077(3) 0.0327(9) Uani 1 1 d .
H27 H 0.3503 0.2070 0.4266 0.039 Uiso 1 1 calc R
C28 C 0.6468(3) 0.4081(3) 0.9334(4) 0.0297(8) Uani 1 1 d .
H28 H 0.6692 0.4423 0.8810 0.036 Uiso 1 1 calc R
C30 C 0.2209(3) 0.4405(2) 0.7962(4) 0.0315(8) Uani 1 1 d .
H30 H 0.1774 0.4911 0.7701 0.038 Uiso 1 1 calc R
C31 C 0.5321(4) 0.1877(3) 1.3302(4) 0.0335(10) Uani 1 1 d .
H31 H 0.5531 0.1878 1.4115 0.040 Uiso 1 1 calc R
C32 C 0.4335(3) 0.1380(3) 0.5668(3) 0.0292(8) Uani 1 1 d .
H32 H 0.4617 0.0957 0.5273 0.035 Uiso 1 1 calc R
C33 C 0.6815(3) 0.4265(3) 1.0486(4) 0.0330(9) Uani 1 1 d .
H33 H 0.7294 0.4728 1.0770 0.040 Uiso 1 1 calc R
C34 C 0.4631(3) 0.1257(3) 1.2707(3) 0.0307(9) Uani 1 1 d .
H34 H 0.4363 0.0821 1.3103 0.037 Uiso 1 1 calc R
N1 N -0.0439(5) -0.0092(4) 1.1825(5) 0.0653(12) Uani 1 1 d .
C2 C -0.0490(3) -0.0619(3) 1.3806(3) 0.0512(9) Uani 1 1 d .
H2A H 0.0141 -0.0790 1.4294 0.077 Uiso 1 1 calc R
H2B H -0.0904 -0.1173 1.3718 0.077 Uiso 1 1 calc R
H2C H -0.0728 -0.0092 1.4158 0.077 Uiso 1 1 calc R
C6 C 0.5785(3) 0.3388(3) 0.8951(3) 0.0246(8) Uani 1 1 d .
H2 H 0.5545 0.3254 0.8155 0.030 Uiso 1 1 calc R
C9 C -0.0460(3) -0.0323(2) 1.2686(3) 0.0470(8) Uani 1 1 d .

loop_
_atom_site_aniso_label
_atom_site_aniso_U_11
_atom_site_aniso_U_22
_atom_site_aniso_U_33
_atom_site_aniso_U_23
_atom_site_aniso_U_13
_atom_site_aniso_U_12
Ru1 0.01687(7) 0.01468(7) 0.01115(6) 0.00008(9) 0.00282(4) -0.00077(12)
Cl2 0.0244(5) 0.0247(4) 0.0246(4) -0.0022(3) 0.0019(4) 0.0057(4)
Cl3 0.0233(5) 0.0237(4) 0.0214(4) 0.0033(3) 0.0020(4) -0.0065(4)
S4 0.0338(6) 0.0307(4) 0.0249(5) 0.0010(3) 0.0076(4) 0.0025(4)
N5 0.0199(14) 0.0168(11) 0.0139(11) 0.0025(10) 0.0069(10) -0.0016(12)
C1 0.0158(16) 0.0130(13) 0.0092(12) -0.0038(8) 0.0048(11) -0.0023(10)
N3 0.029(2) 0.0191(13) 0.0161(15) -0.0021(9) 0.0090(14) -0.0064(11)
N4 0.0161(16) 0.0191(14) 0.0102(13) -0.0001(8) -0.0002(12) 0.0020(9)
C7 0.0163(17) 0.0246(16) 0.0191(17) 0.0069(10) 0.0021(13) -0.0037(11)
C8 0.0214(19) 0.0179(14) 0.0195(17) -0.0032(9) 0.0036(14) 0.0008(11)
F9 0.0627(19) 0.0451(11) 0.0286(12) -0.0110(9) 0.0166(11) 0.0024(12)
O10 0.0499(18) 0.0447(13) 0.0231(12) -0.0104(9) 0.0152(12) 0.0026(13)
C11 0.0226(18) 0.0239(15) 0.0253(17) 0.0019(13) 0.0093(14) 0.0035(15)
C12 0.0250(17) 0.0233(13) 0.0135(14) 0.0030(10) 0.0015(12) -0.0079(13)
C13 0.0200(15) 0.0223(13) 0.0159(14) -0.0011(10) 0.0050(12) 0.0023(12)
N14 0.0218(16) 0.0152(11) 0.0208(13) 0.0084(11) -0.0020(11) -0.0019(13)
F15 0.0459(18) 0.0603(15) 0.0574(17) -0.0152(11) 0.0212(13) -0.0222(12)
C16 0.029(2) 0.0211(14) 0.0214(16) 0.0055(11) 0.0108(14) 0.0002(14)
O17 0.0269(14) 0.0608(16) 0.0377(14) -0.0024(12) 0.0068(11) -0.0038(13)
C18 0.033(2) 0.0281(15) 0.0149(15) 0.0003(12) 0.0070(14) -0.0040(16)
F19 0.080(2) 0.0314(10) 0.0386(12) 0.0099(8) 0.0193(12) 0.0120(12)
C20 0.0323(17) 0.0363(15) 0.0150(13) 0.0084(11) 0.0031(12) -0.0037(14)
O21 0.0428(15) 0.0310(11) 0.0321(12) 0.0086(9) 0.0016(11) 0.0080(11)
C22 0.0252(18) 0.0334(16) 0.0262(16) -0.0084(12) 0.0027(13) -0.0060(14)
C23 0.0255(17) 0.0281(14) 0.0327(18) 0.0164(12) 0.0034(14) 0.0039(13)
C24 0.0296(17) 0.0381(17) 0.0171(13) -0.0047(11) 0.0023(12) 0.0051(14)
C25 0.032(2) 0.0291(16) 0.0393(19) 0.0041(14) 0.0187(16) 0.0062(15)
C27 0.040(2) 0.0440(16) 0.0124(14) 0.0043(12) 0.0066(13) -0.0054(17)
C28 0.0257(18) 0.0249(15) 0.0400(19) -0.0020(13) 0.0127(15) -0.0070(13)
C30 0.0238(17) 0.0261(14) 0.045(2) 0.0121(13) 0.0121(14) 0.0072(12)
C31 0.041(2) 0.044(2) 0.0141(14) 0.0037(11) 0.0067(13) 0.0127(15)
C32 0.037(2) 0.0354(16) 0.0179(15) -0.0058(12) 0.0130(14) -0.0067(15)
C33 0.0250(18) 0.0277(14) 0.045(2) -0.0117(13) 0.0091(15) -0.0078(14)
C34 0.044(2) 0.0316(15) 0.0180(15) 0.0073(11) 0.0113(14) 0.0099(15)
N1 0.074(3) 0.060(2) 0.063(3) -0.001(2) 0.024(2) -0.008(2)
C2 0.047(2) 0.0446(17) 0.0510(19) -0.0059(13) 0.0001(18) 0.0014(16)
C6 0.029(2) 0.0223(14) 0.0230(17) -0.0027(13) 0.0085(15) -0.0003(16)
C9 0.0379(18) 0.0370(16) 0.061(2) -0.0112(15) 0.0084(16) 0.0008(14)

loop_
_atom_type_symbol
_atom_type_description
_atom_type_scat_dispersion_real
_atom_type_scat_dispersion_imag
_atom_type_scat_source
C C 0.0033 0.0016 'International Tables Vol C Tables 4.2.6.8 and 6.1.1.4'
H H 0.0000 0.0000 'International Tables Vol C Tables 4.2.6.8 and 6.1.1.4'
N N 0.0061 0.0033 'International Tables Vol C Tables 4.2.6.8 and 6.1.1.4'
O O 0.0106 0.0060 'International Tables Vol C Tables 4.2.6.8 and 6.1.1.4'
F F 0.0171 0.0103 'International Tables Vol C Tables 4.2.6.8 and 6.1.1.4'
S S 0.1246 0.1234 'International Tables Vol C Tables 4.2.6.8 and 6.1.1.4'
Cl Cl 0.1484 0.1585 'International Tables Vol C Tables 4.2.6.8 and 6.1.1.4'
Ru Ru -1.2594 0.8363 'International Tables Vol C Tables 4.2.6.8 and 6.1.1.4'

loop_
_geom_angle_atom_site_label_1
_geom_angle_atom_site_label_2
_geom_angle_atom_site_label_3
_geom_angle
N5 Ru1 N4 78.90(12)
N5 Ru1 N14 86.31(7)
N4 Ru1 N14 98.16(13)
N5 Ru1 N3 98.79(12)
N4 Ru1 N3 176.48(7)
N14 Ru1 N3 78.97(13)
N5 Ru1 Cl2 89.58(10)
N4 Ru1 Cl2 85.99(9)
N14 Ru1 Cl2 173.48(11)
N3 Ru1 Cl2 96.69(11)
N5 Ru1 Cl3 172.48(10)
N4 Ru1 Cl3 94.84(10)
N14 Ru1 Cl3 90.50(11)
N3 Ru1 Cl3 87.27(10)
Cl2 Ru1 Cl3 94.166(18)
O10 S4 O21 114.1(2)
O10 S4 O17 115.4(2)
O21 S4 O17 114.4(2)
O10 S4 C1 104.00(16)
O21 S4 C1 102.69(14)
O17 S4 C1 104.25(18)
C6 N5 C8 119.1(3)
C6 N5 Ru1 124.1(2)
C8 N5 Ru1 116.8(3)
F15 C1 F9 108.5(3)
F15 C1 F19 106.9(3)
F9 C1 F19 105.6(3)
F15 C1 S4 113.7(2)
F9 C1 S4 111.9(2)
F19 C1 S4 109.8(2)
C12 N3 C18 120.0(4)
C12 N3 Ru1 116.1(3)
C18 N3 Ru1 123.8(3)
C16 N4 C13 118.5(4)
C16 N4 Ru1 126.1(3)
C13 N4 Ru1 115.0(3)
N14 C7 C23 119.1(4)
N14 C7 C12 115.4(3)
C23 C7 C12 125.5(4)
N5 C8 C22 122.0(4)
N5 C8 C13 114.6(3)
C22 C8 C13 123.5(4)
N14 C11 C25 122.9(4)
N14 C11 H11 118.5
C25 C11 H11 118.5
N3 C12 C20 120.5(4)
N3 C12 C7 115.3(3)
C20 C12 C7 124.1(4)
C24 C13 N4 121.5(4)
C24 C13 C8 123.8(4)
N4 C13 C8 114.6(3)
C11 N14 C7 119.9(4)
C11 N14 Ru1 125.9(3)
C7 N14 Ru1 114.2(3)
N4 C16 C34 122.2(4)
N4 C16 H16 118.9
C34 C16 H16 118.9
N3 C18 C32 121.9(4)
N3 C18 H18 119.0
C32 C18 H18 119.0
C27 C20 C12 119.4(4)
C27 C20 H20 120.3
C12 C20 H20 120.3
C8 C22 C33 118.9(4)
C8 C22 H22 120.6
C33 C22 H22 120.6
C30 C23 C7 120.2(4)
C30 C23 H23 119.9
C7 C23 H23 119.9
C13 C24 C31 119.1(4)
C13 C24 H24 120.4
C31 C24 H24 120.4
C11 C25 C30 118.7(4)
C11 C25 H25 120.6
C30 C25 H25 120.6
C20 C27 C32 119.3(4)
C20 C27 H27 120.4
C32 C27 H27 120.4
C6 C28 C33 118.8(4)
C6 C28 H28 120.6
C33 C28 H28 120.6
C23 C30 C25 119.2(4)
C23 C30 H30 120.4
C25 C30 H30 120.4
C34 C31 C24 119.5(4)
C34 C31 H31 120.2
C24 C31 H31 120.2
C18 C32 C27 118.9(4)
C18 C32 H32 120.6
C27 C32 H32 120.6
C28 C33 C22 119.6(4)
C28 C33 H33 120.2
C22 C33 H33 120.2
C31 C34 C16 119.1(4)
C31 C34 H34 120.4
C16 C34 H34 120.4
C9 C2 H2A 109.5
C9 C2 H2B 109.5
H2A C2 H2B 109.5
C9 C2 H2C 109.5
H2A C2 H2C 109.5
H2B C2 H2C 109.5
N5 C6 C28 121.7(4)
N5 C6 H2 119.2
C28 C6 H2 119.2
N1 C9 C2 179.7(6)

loop_
_geom_bond_atom_site_label_1
_geom_bond_atom_site_label_2
_geom_bond_distance
Ru1 N5 2.044(3)
Ru1 N4 2.061(4)
Ru1 N14 2.065(3)
Ru1 N3 2.076(4)
Ru1 Cl2 2.3318(10)
Ru1 Cl3 2.3520(10)
S4 O10 1.422(4)
S4 O21 1.440(3)
S4 O17 1.443(4)
S4 C1 1.797(2)
N5 C6 1.352(5)
N5 C8 1.341(5)
C1 F15 1.300(6)
C1 F9 1.357(5)
C1 F19 1.374(4)
N3 C12 1.335(5)
N3 C18 1.329(6)
N4 C16 1.347(5)
N4 C13 1.369(4)
C7 N14 1.393(5)
C7 C23 1.394(5)
C7 C12 1.464(6)
C8 C22 1.372(5)
C8 C13 1.480(6)
C11 N14 1.315(5)
C11 C25 1.381(6)
C11 H11 0.9500
C12 C20 1.407(5)
C13 C24 1.378(6)
C16 C34 1.386(5)
C16 H16 0.9500
C18 C32 1.391(5)
C18 H18 0.9500
C20 C27 1.370(7)
C20 H20 0.9500
C22 C33 1.391(7)
C22 H22 0.9500
C23 C30 1.380(7)
C23 H23 0.9500
C24 C31 1.391(7)
C24 H24 0.9500
C25 C30 1.389(6)
C25 H25 0.9500
C27 C32 1.373(6)
C27 H27 0.9500
C28 C6 1.384(6)
C28 C33 1.372(6)
C28 H28 0.9500
C30 H30 0.9500
C31 C34 1.373(7)
C31 H31 0.9500
C32 H32 0.9500
C33 H33 0.9500
C34 H34 0.9500
N1 C9 1.120(8)
C2 C9 1.457(6)
C2 H2A 0.9800
C2 H2B 0.9800
C2 H2C 0.9800
C6 H2 0.9500
